data_7251481
loop_
_publ_author_name
'Alfuth, Jan'
'Chojnacki, Jaros\/law'
'Po\/lo\'nski, Tadeusz'
'Olszewska, Teresa'

_publ_section_title
;
 Structural diversity of supramolecular networks composed of
 2,1,3-chalcogenadiazole silver(i) complexes: the role of chalcogen
 bonding in molecular self--assembly
;
_journal_issue 7
_journal_name_full CrystEngComm
_journal_page_first 1206
_journal_page_last 1214
_journal_paper_doi 10.1039/D5CE00963D
_journal_volume 28
_journal_year 2026
_chemical_formula_moiety 'C12 H8 Ag N4 Se2 +, B F4 -, C2 H3 N'
_chemical_formula_sum 'C14 H11 Ag B F4 N5 Se2'
_chemical_formula_weight 601.88
_space_group_crystal_system triclinic
_space_group_IT_number 2
_space_group_name_Hall '-P 1'
_space_group_name_H-M_alt 'P -1'
_atom_sites_solution_hydrogens geom
_atom_sites_solution_primary dual
_atom_sites_solution_secondary difmap
_audit_creation_date 2024-11-17
_audit_creation_method
;
Olex2 1.2
(compiled 2018.05.29 svn.r3508 for OlexSys, GUI svn.r5506)
;
_audit_update_record
;
2025-09-04 deposited with the CCDC.	2026-01-05 downloaded from the CCDC.
;
_cell_angle_alpha 68.860(4)
_cell_angle_beta 88.968(5)
_cell_angle_gamma 69.456(5)
_cell_formula_units_Z 2
_cell_length_a 7.8775(5)
_cell_length_b 10.6277(6)
_cell_length_c 12.0636(7)
_cell_measurement_reflns_used 24609
_cell_measurement_temperature 120(2)
_cell_measurement_theta_max 29.69
_cell_measurement_theta_min 2.22
_cell_volume 875.25(10)
_computing_cell_refinement 'X-Area Recipe 1.34.0.0 (STOE, 2019)'
_computing_data_collection 'X-Area WinXpose 2.0.22.0 (STOE, 2016)'
_computing_data_reduction 'X-Area Integrate 1.77.0.0 (STOE, 2019) X-Area X-Red32 1.65.0.0 (STOE, 2018)'
_computing_molecular_graphics 'Olex2 (Dolomanov et al., 2009)'
_computing_publication_material 'Olex2 (Dolomanov et al., 2009)'
_computing_structure_refinement 'ShelXL (Sheldrick, 2015)'
_computing_structure_solution 'ShelXT (Sheldrick, 2015)'
_diffrn_ambient_temperature 120.0
_diffrn_detector_area_resol_mean 6.67
_diffrn_measured_fraction_theta_full 0.998
_diffrn_measured_fraction_theta_max 0.987
_diffrn_measurement_device_type 'STOE IPDS 2T'
_diffrn_measurement_method 'rotation method, \w scans'
_diffrn_radiation_type MoK\a
_diffrn_radiation_wavelength 0.71073
_diffrn_reflns_av_R_equivalents 0.0231
_diffrn_reflns_av_unetI/netI 0.0234
_diffrn_reflns_Laue_measured_fraction_full 0.998
_diffrn_reflns_Laue_measured_fraction_max 0.987
_diffrn_reflns_limit_h_max 10
_diffrn_reflns_limit_h_min -10
_diffrn_reflns_limit_k_max 14
_diffrn_reflns_limit_k_min -14
_diffrn_reflns_limit_l_max 16
_diffrn_reflns_limit_l_min -16
_diffrn_reflns_number 12180
_diffrn_reflns_point_group_measured_fraction_full 0.998
_diffrn_reflns_point_group_measured_fraction_max 0.987
_diffrn_reflns_theta_full 25.242
_diffrn_reflns_theta_max 29.251
_diffrn_reflns_theta_min 2.211
_diffrn_source 'GeniX Mo, 0.05 x 0.05 mm2 microfocus'
_exptl_absorpt_coefficient_mu 5.360
_exptl_absorpt_correction_T_max 0.8514
_exptl_absorpt_correction_T_min 0.4507
_exptl_absorpt_correction_type integration
_exptl_absorpt_process_details
'STOE X-Red32, absorption correction by Gaussian integration, analogous to P. Coppens, "The Evaluation of Absorption and Extinction in Single-Crystal Structure Analysis", published in F. R. Ahmed (Editor), "Crystallographic Computing", Munksgaard, Copenhagen (1970), 255 - 270'
_exptl_crystal_colour colourless
_exptl_crystal_colour_primary colourless
_exptl_crystal_density_diffrn 2.284
_exptl_crystal_density_method 'not measured'
_exptl_crystal_description plate
_exptl_crystal_F_000 572
_exptl_crystal_size_max 0.14
_exptl_crystal_size_mid 0.09
_exptl_crystal_size_min 0.04
_refine_diff_density_max 0.693
_refine_diff_density_min -0.969
_refine_diff_density_rms 0.145
_refine_ls_extinction_method none
_refine_ls_goodness_of_fit_ref 1.153
_refine_ls_hydrogen_treatment constr
_refine_ls_matrix_type full
_refine_ls_number_parameters 245
_refine_ls_number_reflns 4706
_refine_ls_number_restraints 0
_refine_ls_restrained_S_all 1.153
_refine_ls_R_factor_all 0.0491
_refine_ls_R_factor_gt 0.0382
_refine_ls_shift/su_max 0.001
_refine_ls_shift/su_mean 0.000
_refine_ls_structure_factor_coef Fsqd
_refine_ls_weighting_details 'w=1/[\s^2^(Fo^2^)+(0.0206P)^2^+6.1345P] where P=(Fo^2^+2Fc^2^)/3'
_refine_ls_weighting_scheme calc
_refine_ls_wR_factor_gt 0.0914
_refine_ls_wR_factor_ref 0.0955
_reflns_Friedel_coverage 0.000
_reflns_number_gt 3925
_reflns_number_total 4706
_reflns_threshold_expression 'I > 2\s(I)'
_cod_data_source_file d5ce00963d2.cif
_cod_data_source_block 6b
_cod_depositor_comments 'Adding full bibliography for 7251474--7251487.cif.'
_cod_database_code 7251481
_shelx_shelxl_version_number 2018/3
_shelx_space_group_comment
;
The symmetry employed for this shelxl refinement is uniquely defined
by the following loop, which should always be used as a source of
symmetry information in preference to the above space-group names.
They are only intended as comments.
;
_shelx_estimated_absorpt_t_max 0.814
_shelx_estimated_absorpt_t_min 0.521
_olex2_refinement_description
;
1. Fixed Uiso
 At 1.2 times of:
  All C(H) groups
 At 1.5 times of:
  All C(H,H,H) groups
2.a Aromatic/amide H refined with riding coordinates:
 C3(H3), C4(H4), C5(H5), C6(H6), C9(H9), C10(H10), C11(H11), C12(H12)
2.b Idealised Me refined as rotating group:
 C14(H14A,H14B,H14C)
;
_olex2_submission_special_instructions 'No special instructions were received'

loop_
_space_group_symop_operation_xyz
'x, y, z'
'-x, -y, -z'

loop_
_atom_site_label
_atom_site_type_symbol
_atom_site_fract_x
_atom_site_fract_y
_atom_site_fract_z
_atom_site_U_iso_or_equiv
_atom_site_adp_type
_atom_site_occupancy
_atom_site_site_symmetry_order
_atom_site_calc_flag
_atom_site_refinement_flags_posn
_atom_site_refinement_flags_adp
_atom_site_refinement_flags_occupancy
_atom_site_disorder_assembly
_atom_site_disorder_group
Ag1 Ag 0.22864(5) 0.50761(4) 0.51129(3) 0.02442(10) Uani 1 1 d . . . . .
Se1 Se 0.57763(6) 0.18392(5) 0.52718(4) 0.01738(10) Uani 1 1 d . . . . .
Se2 Se -0.11364(6) 0.84673(5) 0.48238(4) 0.01679(10) Uani 1 1 d . . . . .
F1 F 0.5854(5) 0.3167(3) 0.7007(3) 0.0312(7) Uani 1 1 d . . . . .
F2 F 0.6240(4) 0.0832(3) 0.8165(3) 0.0277(6) Uani 1 1 d . . . . .
F3 F 0.8346(4) 0.1746(4) 0.8425(4) 0.0463(9) Uani 1 1 d . . . . .
F4 F 0.5528(5) 0.2539(3) 0.8994(3) 0.0335(7) Uani 1 1 d . . . . .
N1 N 0.3960(5) 0.3537(4) 0.4396(3) 0.0171(7) Uani 1 1 d . . . . .
N2 N 0.5912(5) 0.1167(4) 0.4101(4) 0.0195(8) Uani 1 1 d . . . . .
N3 N 0.0766(5) 0.6804(4) 0.5674(3) 0.0173(7) Uani 1 1 d . . . . .
N4 N -0.1241(5) 0.9163(4) 0.5970(3) 0.0177(7) Uani 1 1 d . . . . .
N5 N 0.1558(6) 0.2992(5) 0.6887(4) 0.0294(9) Uani 1 1 d . . . . .
C1 C 0.3571(6) 0.3493(5) 0.3341(4) 0.0182(8) Uani 1 1 d . . . . .
C2 C 0.4645(6) 0.2165(5) 0.3191(4) 0.0180(8) Uani 1 1 d . . . . .
C3 C 0.4312(7) 0.1982(5) 0.2109(4) 0.0218(9) Uani 1 1 d . . . . .
H3 H 0.500312 0.111495 0.199350 0.026 Uiso 1 1 calc R . . . .
C4 C 0.2984(7) 0.3079(6) 0.1251(4) 0.0244(10) Uani 1 1 d . . . . .
H4 H 0.273934 0.296914 0.052981 0.029 Uiso 1 1 calc R . . . .
C5 C 0.1942(7) 0.4395(6) 0.1405(4) 0.0256(10) Uani 1 1 d . . . . .
H5 H 0.102869 0.513793 0.077870 0.031 Uiso 1 1 calc R . . . .
C6 C 0.2214(6) 0.4621(5) 0.2417(4) 0.0219(9) Uani 1 1 d . . . . .
H6 H 0.151501 0.550726 0.250065 0.026 Uiso 1 1 calc R . . . .
C7 C 0.1174(6) 0.6880(5) 0.6710(4) 0.0181(8) Uani 1 1 d . . . . .
C8 C 0.0056(6) 0.8197(5) 0.6872(4) 0.0178(8) Uani 1 1 d . . . . .
C9 C 0.0403(6) 0.8410(5) 0.7936(4) 0.0217(9) Uani 1 1 d . . . . .
H9 H -0.031983 0.926722 0.805587 0.026 Uiso 1 1 calc R . . . .
C10 C 0.1805(7) 0.7345(5) 0.8776(4) 0.0235(9) Uani 1 1 d . . . . .
H10 H 0.206436 0.746778 0.948812 0.028 Uiso 1 1 calc R . . . .
C11 C 0.2893(6) 0.6045(5) 0.8606(4) 0.0231(9) Uani 1 1 d . . . . .
H11 H 0.385054 0.532780 0.921487 0.028 Uiso 1 1 calc R . . . .
C12 C 0.2614(6) 0.5799(5) 0.7612(4) 0.0203(9) Uani 1 1 d . . . . .
H12 H 0.335830 0.492831 0.752030 0.024 Uiso 1 1 calc R . . . .
C13 C 0.1889(7) 0.2151(5) 0.7852(5) 0.0230(9) Uani 1 1 d . . . . .
C14 C 0.2296(7) 0.1118(6) 0.9078(5) 0.0300(11) Uani 1 1 d . . . . .
H14A H 0.240985 0.016368 0.909160 0.045 Uiso 1 1 calc GR . . . .
H14B H 0.130728 0.144124 0.953403 0.045 Uiso 1 1 calc GR . . . .
H14C H 0.344659 0.104794 0.943910 0.045 Uiso 1 1 calc GR . . . .
B1 B 0.6497(7) 0.2071(6) 0.8148(5) 0.0212(10) Uani 1 1 d . . . . .

loop_
_atom_site_aniso_label
_atom_site_aniso_U_11
_atom_site_aniso_U_22
_atom_site_aniso_U_33
_atom_site_aniso_U_23
_atom_site_aniso_U_13
_atom_site_aniso_U_12
Ag1 0.02476(18) 0.02100(17) 0.0285(2) -0.01555(15) 0.00478(14) -0.00331(14)
Se1 0.0188(2) 0.0158(2) 0.0167(2) -0.00683(16) 0.00167(16) -0.00466(16)
Se2 0.0182(2) 0.01485(19) 0.0162(2) -0.00585(16) 0.00084(15) -0.00484(16)
F1 0.0435(18) 0.0213(14) 0.0240(15) -0.0072(12) 0.0057(13) -0.0081(13)
F2 0.0341(16) 0.0226(14) 0.0298(16) -0.0120(12) 0.0022(12) -0.0119(12)
F3 0.0204(16) 0.0409(19) 0.075(3) -0.0202(19) -0.0049(16) -0.0090(14)
F4 0.0419(19) 0.0313(16) 0.0256(15) -0.0150(13) 0.0024(13) -0.0072(14)
N1 0.0193(18) 0.0134(16) 0.0192(18) -0.0077(14) 0.0050(14) -0.0053(14)
N2 0.0191(18) 0.0132(16) 0.0218(19) -0.0056(15) 0.0028(14) -0.0019(14)
N3 0.0176(17) 0.0151(16) 0.0175(17) -0.0055(14) 0.0031(14) -0.0050(14)
N4 0.0153(17) 0.0164(17) 0.0186(18) -0.0055(14) 0.0003(14) -0.0037(14)
N5 0.032(2) 0.024(2) 0.028(2) -0.0100(18) 0.0056(18) -0.0060(18)
C1 0.018(2) 0.0140(19) 0.021(2) -0.0040(16) 0.0066(16) -0.0060(16)
C2 0.019(2) 0.0155(19) 0.021(2) -0.0083(17) 0.0048(16) -0.0063(16)
C3 0.023(2) 0.022(2) 0.024(2) -0.0118(18) 0.0076(18) -0.0086(18)
C4 0.027(2) 0.031(2) 0.020(2) -0.012(2) 0.0028(18) -0.013(2)
C5 0.023(2) 0.028(2) 0.021(2) -0.0037(19) 0.0018(18) -0.0091(19)
C6 0.020(2) 0.020(2) 0.022(2) -0.0074(18) 0.0035(17) -0.0035(17)
C7 0.016(2) 0.018(2) 0.019(2) -0.0044(17) 0.0036(16) -0.0074(16)
C8 0.018(2) 0.019(2) 0.017(2) -0.0066(16) 0.0046(16) -0.0071(16)
C9 0.021(2) 0.021(2) 0.024(2) -0.0115(18) 0.0044(17) -0.0071(18)
C10 0.026(2) 0.029(2) 0.018(2) -0.0093(19) 0.0023(18) -0.013(2)
C11 0.017(2) 0.024(2) 0.024(2) -0.0031(18) -0.0004(17) -0.0067(18)
C12 0.018(2) 0.0153(19) 0.024(2) -0.0070(17) 0.0015(17) -0.0025(16)
C13 0.022(2) 0.026(2) 0.027(2) -0.015(2) 0.0065(18) -0.0091(19)
C14 0.027(3) 0.034(3) 0.023(2) -0.004(2) 0.0019(19) -0.012(2)
B1 0.018(2) 0.017(2) 0.026(3) -0.009(2) 0.0022(19) -0.0036(18)

loop_
_atom_type_symbol
_atom_type_description
_atom_type_scat_dispersion_real
_atom_type_scat_dispersion_imag
_atom_type_scat_source
C C 0.0033 0.0016 'International Tables Vol C Tables 4.2.6.8 and 6.1.1.4'
H H 0.0000 0.0000 'International Tables Vol C Tables 4.2.6.8 and 6.1.1.4'
Ag Ag -0.8971 1.1015 'International Tables Vol C Tables 4.2.6.8 and 6.1.1.4'
B B 0.0013 0.0007 'International Tables Vol C Tables 4.2.6.8 and 6.1.1.4'
F F 0.0171 0.0103 'International Tables Vol C Tables 4.2.6.8 and 6.1.1.4'
N N 0.0061 0.0033 'International Tables Vol C Tables 4.2.6.8 and 6.1.1.4'
Se Se -0.0929 2.2259 'International Tables Vol C Tables 4.2.6.8 and 6.1.1.4'

loop_
_geom_angle_atom_site_label_1
_geom_angle_atom_site_label_2
_geom_angle_atom_site_label_3
_geom_angle
_geom_angle_site_symmetry_1
_geom_angle_site_symmetry_3
_geom_angle_publ_flag
N3 Ag1 N1 172.51(14) . . ?
N2 Se1 N1 92.42(17) . . ?
N4 Se2 N3 92.56(17) . . ?
Se1 N1 Ag1 124.5(2) . . ?
C1 N1 Ag1 125.5(3) . . ?
C1 N1 Se1 108.2(3) . . ?
C2 N2 Se1 108.1(3) . . ?
Se2 N3 Ag1 127.9(2) . . ?
C7 N3 Ag1 124.2(3) . . ?
C7 N3 Se2 107.7(3) . . ?
C8 N4 Se2 108.7(3) . . ?
N1 C1 C2 114.8(4) . . ?
N1 C1 C6 124.8(4) . . ?
C6 C1 C2 120.4(4) . . ?
N2 C2 C1 116.5(4) . . ?
N2 C2 C3 123.9(4) . . ?
C3 C2 C1 119.6(4) . . ?
C2 C3 H3 120.9 . . ?
C4 C3 C2 118.2(4) . . ?
C4 C3 H3 120.9 . . ?
C3 C4 H4 119.2 . . ?
C3 C4 C5 121.6(5) . . ?
C5 C4 H4 119.2 . . ?
C4 C5 H5 118.9 . . ?
C6 C5 C4 122.3(5) . . ?
C6 C5 H5 118.9 . . ?
C1 C6 H6 121.1 . . ?
C5 C6 C1 117.8(4) . . ?
C5 C6 H6 121.1 . . ?
N3 C7 C8 115.3(4) . . ?
N3 C7 C12 124.8(4) . . ?
C12 C7 C8 119.9(4) . . ?
N4 C8 C7 115.8(4) . . ?
N4 C8 C9 124.2(4) . . ?
C9 C8 C7 120.1(4) . . ?
C8 C9 H9 121.0 . . ?
C10 C9 C8 118.0(4) . . ?
C10 C9 H9 121.0 . . ?
C9 C10 H10 119.3 . . ?
C9 C10 C11 121.3(5) . . ?
C11 C10 H10 119.3 . . ?
C10 C11 H11 118.7 . . ?
C12 C11 C10 122.7(4) . . ?
C12 C11 H11 118.7 . . ?
C7 C12 H12 121.0 . . ?
C11 C12 C7 118.0(4) . . ?
C11 C12 H12 121.0 . . ?
N5 C13 C14 178.7(5) . . ?
C13 C14 H14A 109.5 . . ?
C13 C14 H14B 109.5 . . ?
C13 C14 H14C 109.5 . . ?
H14A C14 H14B 109.5 . . ?
H14A C14 H14C 109.5 . . ?
H14B C14 H14C 109.5 . . ?
F2 B1 F1 109.2(4) . . ?
F2 B1 F4 109.5(4) . . ?
F3 B1 F1 110.1(4) . . ?
F3 B1 F2 109.4(4) . . ?
F3 B1 F4 109.3(4) . . ?
F4 B1 F1 109.4(4) . . ?

loop_
_geom_bond_atom_site_label_1
_geom_bond_atom_site_label_2
_geom_bond_distance
_geom_bond_site_symmetry_2
_geom_bond_publ_flag
Ag1 N1 2.151(4) . ?
Ag1 N3 2.142(4) . ?
Se1 N1 1.813(4) . ?
Se1 N2 1.785(4) . ?
Se2 N3 1.819(4) . ?
Se2 N4 1.776(4) . ?
F1 B1 1.401(6) . ?
F2 B1 1.393(6) . ?
F3 B1 1.390(6) . ?
F4 B1 1.394(6) . ?
N1 C1 1.336(6) . ?
N2 C2 1.335(6) . ?
N3 C7 1.333(6) . ?
N4 C8 1.334(6) . ?
N5 C13 1.148(7) . ?
C1 C2 1.442(6) . ?
C1 C6 1.415(6) . ?
C2 C3 1.429(7) . ?
C3 H3 0.9500 . ?
C3 C4 1.355(7) . ?
C4 H4 0.9500 . ?
C4 C5 1.428(7) . ?
C5 H5 0.9500 . ?
C5 C6 1.361(7) . ?
C6 H6 0.9500 . ?
C7 C8 1.449(6) . ?
C7 C12 1.421(6) . ?
C8 C9 1.428(7) . ?
C9 H9 0.9500 . ?
C9 C10 1.365(7) . ?
C10 H10 0.9500 . ?
C10 C11 1.433(7) . ?
C11 H11 0.9500 . ?
C11 C12 1.353(7) . ?
C12 H12 0.9500 . ?
C13 C14 1.448(7) . ?
C14 H14A 0.9800 . ?
C14 H14B 0.9800 . ?
C14 H14C 0.9800 . ?

loop_
_geom_torsion_atom_site_label_1
_geom_torsion_atom_site_label_2
_geom_torsion_atom_site_label_3
_geom_torsion_atom_site_label_4
_geom_torsion
_geom_torsion_site_symmetry_1
_geom_torsion_site_symmetry_2
_geom_torsion_site_symmetry_3
_geom_torsion_site_symmetry_4
_geom_torsion_publ_flag
Ag1 N1 C1 C2 -165.0(3) . . . . ?
Ag1 N1 C1 C6 14.2(6) . . . . ?
Ag1 N3 C7 C8 175.3(3) . . . . ?
Ag1 N3 C7 C12 -3.2(6) . . . . ?
Se1 N1 C1 C2 0.3(5) . . . . ?
Se1 N1 C1 C6 179.6(4) . . . . ?
Se1 N2 C2 C1 2.0(5) . . . . ?
Se1 N2 C2 C3 -177.9(4) . . . . ?
Se2 N3 C7 C8 -0.1(5) . . . . ?
Se2 N3 C7 C12 -178.6(4) . . . . ?
Se2 N4 C8 C7 -0.2(5) . . . . ?
Se2 N4 C8 C9 178.4(4) . . . . ?
N1 Se1 N2 C2 -1.5(3) . . . . ?
N1 C1 C2 N2 -1.6(6) . . . . ?
N1 C1 C2 C3 178.3(4) . . . . ?
N1 C1 C6 C5 -178.0(4) . . . . ?
N2 Se1 N1 Ag1 166.2(2) . . . . ?
N2 Se1 N1 C1 0.6(3) . . . . ?
N2 C2 C3 C4 180.0(4) . . . . ?
N3 Se2 N4 C8 0.1(3) . . . . ?
N3 C7 C8 N4 0.2(6) . . . . ?
N3 C7 C8 C9 -178.4(4) . . . . ?
N3 C7 C12 C11 178.3(4) . . . . ?
N4 Se2 N3 Ag1 -175.2(2) . . . . ?
N4 Se2 N3 C7 0.0(3) . . . . ?
N4 C8 C9 C10 -178.4(4) . . . . ?
C1 C2 C3 C4 0.1(7) . . . . ?
C2 C1 C6 C5 1.2(7) . . . . ?
C2 C3 C4 C5 0.6(7) . . . . ?
C3 C4 C5 C6 -0.3(8) . . . . ?
C4 C5 C6 C1 -0.5(7) . . . . ?
C6 C1 C2 N2 179.1(4) . . . . ?
C6 C1 C2 C3 -1.0(7) . . . . ?
C7 C8 C9 C10 0.1(7) . . . . ?
C8 C7 C12 C11 -0.1(7) . . . . ?
C8 C9 C10 C11 -0.4(7) . . . . ?
C9 C10 C11 C12 0.5(8) . . . . ?
C10 C11 C12 C7 -0.2(7) . . . . ?
C12 C7 C8 N4 178.8(4) . . . . ?
C12 C7 C8 C9 0.1(6) . . . . ?
